data_4117603
loop_
_publ_author_name
'Simon Duttwyler'
'Colin Lu'
'Arnold L. Rheingold'
'Robert G. Bergman'
'Jonathan A. Ellman'

_publ_contact_author_address
;
Department of Chemistry
Yale University
New Haven, CT 06520
United States
;
_publ_contact_author_email jonathan.ellman@yale.edu
_publ_contact_author_name 'Jonathan A. Ellman'
_publ_section_title
;
 Highly Diastereoselective Synthesis of Tetrahydropyridines by a C-H
 Activation-Cyclization-Reduction Cascade
;
_journal_name_full 'Journal of the American Chemical Society'
_journal_page_first 4064
_journal_page_last 4067
_journal_paper_doi 10.1021/ja2119833
_journal_volume 134
_journal_year 2012
_chemical_formula_sum 'C27 H29 N'
_chemical_formula_weight 367.51
_chemical_name_systematic
; 
 ? 
;
_space_group_IT_number 19
_symmetry_cell_setting orthorhombic
_symmetry_space_group_name_Hall 'P 2ac 2ab'
_symmetry_space_group_name_H-M 'P 21 21 21'
_atom_sites_solution_hydrogens geom
_atom_sites_solution_primary direct
_atom_sites_solution_secondary difmap
_audit_creation_method SHELXL-97
_cell_angle_alpha 90.00
_cell_angle_beta 90.00
_cell_angle_gamma 90.00
_cell_formula_units_Z 4
_cell_length_a 8.6491(4)
_cell_length_b 9.9416(4)
_cell_length_c 24.6891(9)
_cell_measurement_reflns_used 2319
_cell_measurement_temperature 100(2)
_cell_measurement_theta_max 67.29
_cell_measurement_theta_min 3.58
_cell_volume 2122.91(15)
_computing_cell_refinement 'Bruker SAINT'
_computing_data_collection 'Bruker APEX2'
_computing_data_reduction 'Bruker SAINT'
_computing_molecular_graphics 'Bruker SHELXTL'
_computing_publication_material 'Bruker SHELXTL'
_computing_structure_refinement 'SHELXL-97 (Sheldrick, 1997)'
_computing_structure_solution 'SHELXS-97 (Sheldrick, 1990)'
_diffrn_ambient_temperature 100(2)
_diffrn_measured_fraction_theta_full 0.976
_diffrn_measured_fraction_theta_max 0.969
_diffrn_measurement_device_type 'Bruker APEX-II CCD'
_diffrn_measurement_method '\f and \w scans'
_diffrn_radiation_monochromator graphite
_diffrn_radiation_source 'fine-focus sealed tube'
_diffrn_radiation_type CuK\a
_diffrn_radiation_wavelength 1.54178
_diffrn_reflns_av_R_equivalents 0.0358
_diffrn_reflns_av_sigmaI/netI 0.0424
_diffrn_reflns_limit_h_max 10
_diffrn_reflns_limit_h_min -9
_diffrn_reflns_limit_k_max 11
_diffrn_reflns_limit_k_min -11
_diffrn_reflns_limit_l_max 29
_diffrn_reflns_limit_l_min -27
_diffrn_reflns_number 9064
_diffrn_reflns_theta_full 67.50
_diffrn_reflns_theta_max 68.22
_diffrn_reflns_theta_min 3.58
_exptl_absorpt_coefficient_mu 0.494
_exptl_absorpt_correction_T_max 0.944
_exptl_absorpt_correction_T_min 0.933
_exptl_absorpt_correction_type multi-scan
_exptl_absorpt_process_details SADABS
_exptl_crystal_colour colorless
_exptl_crystal_density_diffrn 1.150
_exptl_crystal_description needle
_exptl_crystal_F_000 792
_exptl_crystal_size_max 0.12
_exptl_crystal_size_mid 0.04
_exptl_crystal_size_min 0.02
_refine_diff_density_max 0.168
_refine_diff_density_min -0.222
_refine_diff_density_rms 0.036
_refine_ls_abs_structure_details 'Flack H D (1983), Acta Cryst. A39, 876-881'
_refine_ls_abs_structure_Flack -0.1(9)
_refine_ls_extinction_method none
_refine_ls_goodness_of_fit_ref 0.977
_refine_ls_hydrogen_treatment constr
_refine_ls_matrix_type full
_refine_ls_number_parameters 253
_refine_ls_number_reflns 3518
_refine_ls_number_restraints 0
_refine_ls_restrained_S_all 0.977
_refine_ls_R_factor_all 0.0579
_refine_ls_R_factor_gt 0.0456
_refine_ls_shift/su_max 0.000
_refine_ls_shift/su_mean 0.000
_refine_ls_structure_factor_coef Fsqd
_refine_ls_weighting_details 'calc w=1/[\s^2^(Fo^2^)+(0.0728P)^2^+0.0000P] where P=(Fo^2^+2Fc^2^)/3'
_refine_ls_weighting_scheme calc
_refine_ls_wR_factor_gt 0.1113
_refine_ls_wR_factor_ref 0.1176
_reflns_number_gt 2858
_reflns_number_total 3518
_reflns_threshold_expression >2sigma(I)
_cod_data_source_file ja2119833_si_002_5.cif
_cod_data_source_block Product_6h_polymorph_2
_cod_database_code 4117603

loop_
_symmetry_equiv_pos_as_xyz
'x, y, z'
'x+1/2, -y+1/2, -z'
'-x, y+1/2, -z+1/2'
'-x+1/2, -y, z+1/2'

loop_
_atom_site_label
_atom_site_type_symbol
_atom_site_fract_x
_atom_site_fract_y
_atom_site_fract_z
_atom_site_U_iso_or_equiv
_atom_site_adp_type
_atom_site_occupancy
_atom_site_symmetry_multiplicity
_atom_site_calc_flag
_atom_site_refinement_flags
N1 N 0.4018(2) 0.90501(19) 0.87429(7) 0.0359(4) Uani 1 1 d .
C1 C 0.3646(3) 0.7989(2) 0.83437(8) 0.0355(5) Uani 1 1 d .
H3A H 0.3598 0.8412 0.7977 0.043 Uiso 1 1 calc R
C2 C 0.2091(3) 0.7341(2) 0.84604(8) 0.0354(5) Uani 1 1 d .
C3 C 0.1091(3) 0.7822(2) 0.88255(9) 0.0398(6) Uani 1 1 d .
C4 C 0.1419(3) 0.9128(3) 0.91193(9) 0.0408(6) Uani 1 1 d .
H4A H 0.0449 0.9675 0.9109 0.049 Uiso 1 1 calc R
C5 C 0.2663(3) 0.9926(3) 0.88230(8) 0.0398(5) Uani 1 1 d .
H5A H 0.2248 1.0160 0.8457 0.048 Uiso 1 1 calc R
C6 C 0.4898(3) 0.6913(2) 0.83359(8) 0.0339(5) Uani 1 1 d .
C7 C 0.5747(3) 0.6655(2) 0.78718(9) 0.0393(5) Uani 1 1 d .
H7A H 0.5579 0.7185 0.7557 0.047 Uiso 1 1 calc R
C8 C 0.6840(3) 0.5634(3) 0.78601(10) 0.0456(6) Uani 1 1 d .
H8A H 0.7425 0.5479 0.7541 0.055 Uiso 1 1 calc R
C9 C 0.7078(3) 0.4845(3) 0.83107(10) 0.0453(6) Uani 1 1 d .
H9A H 0.7814 0.4136 0.8301 0.054 Uiso 1 1 calc R
C10 C 0.6237(3) 0.5090(3) 0.87796(9) 0.0429(5) Uani 1 1 d .
H10A H 0.6397 0.4548 0.9092 0.051 Uiso 1 1 calc R
C11 C 0.5165(3) 0.6124(2) 0.87920(9) 0.0380(5) Uani 1 1 d .
H11A H 0.4606 0.6298 0.9116 0.046 Uiso 1 1 calc R
C12 C 0.1754(3) 0.6120(3) 0.81203(8) 0.0368(5) Uani 1 1 d .
C13 C 0.1640(3) 0.4839(3) 0.83449(9) 0.0427(6) Uani 1 1 d .
H13A H 0.1782 0.4724 0.8724 0.051 Uiso 1 1 calc R
C14 C 0.1325(3) 0.3729(3) 0.80241(10) 0.0483(6) Uani 1 1 d .
H14A H 0.1259 0.2862 0.8184 0.058 Uiso 1 1 calc R
C15 C 0.1104(3) 0.3877(3) 0.74729(10) 0.0459(6) Uani 1 1 d .
H15A H 0.0877 0.3117 0.7253 0.055 Uiso 1 1 calc R
C16 C 0.1219(3) 0.5144(3) 0.72445(9) 0.0437(6) Uani 1 1 d .
H16A H 0.1063 0.5258 0.6866 0.052 Uiso 1 1 calc R
C17 C 0.1559(3) 0.6246(3) 0.75652(9) 0.0407(5) Uani 1 1 d .
H17A H 0.1660 0.7107 0.7402 0.049 Uiso 1 1 calc R
C18 C -0.0445(3) 0.7190(3) 0.89541(10) 0.0488(7) Uani 1 1 d .
H18A H -0.0559 0.6355 0.8747 0.073 Uiso 1 1 calc R
H18B H -0.1277 0.7813 0.8857 0.073 Uiso 1 1 calc R
H18C H -0.0499 0.6991 0.9342 0.073 Uiso 1 1 calc R
C19 C 0.1808(4) 0.8872(3) 0.97180(9) 0.0506(7) Uani 1 1 d .
H19A H 0.0971 0.8356 0.9887 0.076 Uiso 1 1 calc R
H19B H 0.1926 0.9735 0.9906 0.076 Uiso 1 1 calc R
H19C H 0.2775 0.8363 0.9743 0.076 Uiso 1 1 calc R
C20 C 0.3030(3) 1.1248(3) 0.91167(10) 0.0490(6) Uani 1 1 d .
H20A H 0.3830 1.1737 0.8917 0.074 Uiso 1 1 calc R
H20B H 0.3401 1.1051 0.9483 0.074 Uiso 1 1 calc R
H20C H 0.2092 1.1799 0.9138 0.074 Uiso 1 1 calc R
C21 C 0.5430(3) 0.9773(2) 0.85813(8) 0.0394(5) Uani 1 1 d .
H21A H 0.5137 1.0553 0.8354 0.047 Uiso 1 1 calc R
H21B H 0.6077 0.9168 0.8358 0.047 Uiso 1 1 calc R
C22 C 0.6378(3) 1.0266(2) 0.90593(9) 0.0407(5) Uani 1 1 d .
C23 C 0.7213(3) 1.1466(3) 0.90278(11) 0.0505(7) Uani 1 1 d .
H23A H 0.7140 1.2007 0.8712 0.061 Uiso 1 1 calc R
C24 C 0.8148(4) 1.1873(3) 0.94543(13) 0.0625(8) Uani 1 1 d .
H24A H 0.8722 1.2685 0.9426 0.075 Uiso 1 1 calc R
C25 C 0.8250(4) 1.1099(3) 0.99212(12) 0.0643(9) Uani 1 1 d .
H25A H 0.8885 1.1378 1.0215 0.077 Uiso 1 1 calc R
C26 C 0.7415(4) 0.9919(3) 0.99524(10) 0.0566(7) Uani 1 1 d .
H26A H 0.7472 0.9385 1.0271 0.068 Uiso 1 1 calc R
C27 C 0.6500(3) 0.9507(3) 0.95275(9) 0.0468(6) Uani 1 1 d .
H27A H 0.5942 0.8687 0.9556 0.056 Uiso 1 1 calc R

loop_
_atom_site_aniso_label
_atom_site_aniso_U_11
_atom_site_aniso_U_22
_atom_site_aniso_U_33
_atom_site_aniso_U_23
_atom_site_aniso_U_13
_atom_site_aniso_U_12
N1 0.0448(11) 0.0303(10) 0.0327(9) -0.0011(8) -0.0008(8) -0.0020(8)
C1 0.0468(13) 0.0338(13) 0.0260(9) -0.0004(8) 0.0018(10) -0.0010(10)
C2 0.0435(12) 0.0344(12) 0.0284(10) 0.0014(9) -0.0021(9) 0.0023(11)
C3 0.0479(14) 0.0370(13) 0.0344(11) -0.0003(10) -0.0008(10) 0.0017(11)
C4 0.0487(13) 0.0402(14) 0.0335(11) -0.0024(9) 0.0022(11) 0.0088(11)
C5 0.0532(13) 0.0340(13) 0.0323(10) -0.0024(10) -0.0037(10) 0.0062(11)
C6 0.0397(12) 0.0315(12) 0.0307(10) -0.0027(9) -0.0013(10) -0.0062(10)
C7 0.0464(13) 0.0389(13) 0.0325(11) -0.0073(9) 0.0012(10) -0.0054(11)
C8 0.0485(14) 0.0429(14) 0.0453(13) -0.0128(11) 0.0088(12) -0.0077(12)
C9 0.0408(12) 0.0360(14) 0.0589(14) -0.0114(12) 0.0017(12) 0.0015(11)
C10 0.0466(12) 0.0380(13) 0.0441(12) 0.0010(10) -0.0040(11) -0.0002(11)
C11 0.0433(12) 0.0366(13) 0.0341(10) -0.0043(10) 0.0019(10) -0.0003(10)
C12 0.0339(11) 0.0391(13) 0.0373(11) -0.0013(10) 0.0003(9) -0.0007(10)
C13 0.0454(13) 0.0445(15) 0.0382(11) -0.0025(11) -0.0039(11) -0.0002(12)
C14 0.0531(14) 0.0363(15) 0.0555(14) -0.0017(11) -0.0024(12) 0.0004(12)
C15 0.0420(13) 0.0440(15) 0.0518(13) -0.0148(12) -0.0014(11) -0.0005(12)
C16 0.0427(12) 0.0542(17) 0.0343(11) -0.0080(10) -0.0006(10) -0.0010(12)
C17 0.0419(13) 0.0426(14) 0.0375(11) -0.0021(10) 0.0005(10) 0.0028(11)
C18 0.0471(14) 0.0500(17) 0.0494(14) -0.0084(11) 0.0059(11) 0.0013(13)
C19 0.0695(18) 0.0473(16) 0.0349(12) -0.0022(11) 0.0017(12) -0.0004(15)
C20 0.0621(16) 0.0340(14) 0.0509(13) -0.0080(11) -0.0033(13) 0.0077(13)
C21 0.0528(14) 0.0306(13) 0.0349(11) 0.0006(9) 0.0012(10) -0.0028(11)
C22 0.0470(13) 0.0330(13) 0.0421(11) -0.0071(10) -0.0003(11) 0.0011(11)
C23 0.0593(16) 0.0364(15) 0.0558(14) -0.0059(11) -0.0025(13) -0.0011(13)
C24 0.0571(17) 0.0446(17) 0.086(2) -0.0262(15) -0.0114(16) -0.0009(14)
C25 0.0610(18) 0.065(2) 0.0669(17) -0.0322(16) -0.0209(15) 0.0155(17)
C26 0.0641(17) 0.0610(19) 0.0446(13) -0.0099(13) -0.0106(12) 0.0158(16)
C27 0.0544(15) 0.0438(15) 0.0423(12) -0.0040(11) -0.0021(12) 0.0041(13)

loop_
_atom_type_symbol
_atom_type_description
_atom_type_scat_dispersion_real
_atom_type_scat_dispersion_imag
_atom_type_scat_source
C C 0.0181 0.0091 'International Tables Vol C Tables 4.2.6.8 and 6.1.1.4'
H H 0.0000 0.0000 'International Tables Vol C Tables 4.2.6.8 and 6.1.1.4'
N N 0.0311 0.0180 'International Tables Vol C Tables 4.2.6.8 and 6.1.1.4'

loop_
_geom_angle_atom_site_label_1
_geom_angle_atom_site_label_2
_geom_angle_atom_site_label_3
_geom_angle
C21 N1 C5 114.08(18)
C21 N1 C1 110.36(17)
C5 N1 C1 109.73(18)
N1 C1 C2 111.64(18)
N1 C1 C6 110.79(18)
C2 C1 C6 109.51(19)
C3 C2 C12 122.6(2)
C3 C2 C1 123.3(2)
C12 C2 C1 114.10(19)
C2 C3 C18 124.4(2)
C2 C3 C4 120.5(2)
C18 C3 C4 115.0(2)
C3 C4 C5 110.44(19)
C3 C4 C19 111.1(2)
C5 C4 C19 113.2(2)
N1 C5 C4 108.55(19)
N1 C5 C20 113.9(2)
C4 C5 C20 111.43(19)
C7 C6 C11 118.5(2)
C7 C6 C1 121.20(19)
C11 C6 C1 120.26(19)
C6 C7 C8 120.9(2)
C9 C8 C7 120.1(2)
C8 C9 C10 119.7(2)
C11 C10 C9 119.9(2)
C10 C11 C6 120.8(2)
C17 C12 C13 117.9(2)
C17 C12 C2 120.2(2)
C13 C12 C2 121.96(19)
C14 C13 C12 121.0(2)
C15 C14 C13 120.4(3)
C14 C15 C16 119.2(2)
C17 C16 C15 120.2(2)
C16 C17 C12 121.3(2)
N1 C21 C22 113.28(18)
C27 C22 C23 118.2(2)
C27 C22 C21 120.9(2)
C23 C22 C21 120.8(2)
C24 C23 C22 120.6(3)
C23 C24 C25 120.3(3)
C26 C25 C24 118.9(3)
C27 C26 C25 120.8(3)
C26 C27 C22 121.2(3)

loop_
_geom_bond_atom_site_label_1
_geom_bond_atom_site_label_2
_geom_bond_distance
N1 C21 1.472(3)
N1 C5 1.474(3)
N1 C1 1.479(3)
C1 C2 1.519(3)
C1 C6 1.522(3)
C2 C3 1.338(3)
C2 C12 1.504(3)
C3 C18 1.503(4)
C3 C4 1.514(3)
C4 C5 1.524(4)
C4 C19 1.537(3)
C5 C20 1.534(3)
C6 C7 1.385(3)
C6 C11 1.392(3)
C7 C8 1.387(4)
C8 C9 1.377(4)
C9 C10 1.388(3)
C10 C11 1.385(3)
C12 C17 1.387(3)
C12 C13 1.393(3)
C13 C14 1.386(3)
C14 C15 1.382(4)
C15 C16 1.384(4)
C16 C17 1.383(3)
C21 C22 1.519(3)
C22 C27 1.385(3)
C22 C23 1.396(4)
C23 C24 1.388(4)
C24 C25 1.389(4)
C25 C26 1.380(5)
C26 C27 1.377(4)
